data_7044951
loop_
_publ_author_name
'Fan, Xi'
'Narayanam, Nagaraju'
'Gao, Meiyan'
'Zhang, Lei'
'Zhang, Jian'

_publ_section_title
;
 Ligand dependent assembly of trinuclear titanium-oxo units into
 coordination tetrahedra and capsules.
;
_journal_issue 3
_journal_name_full 'Dalton transactions (Cambridge, England : 2003)'
_journal_page_first 663
_journal_page_last 665
_journal_paper_doi 10.1039/c7dt04204c
_journal_volume 47
_journal_year 2018
_chemical_formula_moiety 'C27 H49 Cl0.33 Cu0.33 N O13 P Ti3'
_chemical_formula_sum 'C27 H49 Cl0.33 Cu0.33 N O13 P Ti3'
_chemical_formula_weight 803.34
_space_group_crystal_system trigonal
_space_group_IT_number 147
_space_group_name_Hall '-P 3'
_space_group_name_H-M_alt 'P -3'
_symmetry_space_group_name_Hall '-P 3'
_symmetry_space_group_name_H-M 'P -3'
_atom_sites_solution_hydrogens geom
_atom_sites_solution_primary dual
_audit_creation_date 2017-11-24
_audit_creation_method
;
Olex2 1.2-beta
(compiled 2017.01.04 svn.r3372 for OlexSys, GUI svn.r5292)
;
_audit_update_record
;
2017-12-01 deposited with the CCDC.
2017-12-05 downloaded from the CCDC.
;
_cell_angle_alpha 90
_cell_angle_beta 90
_cell_angle_gamma 120
_cell_formula_units_Z 6
_cell_length_a 18.9783(12)
_cell_length_b 18.9783(12)
_cell_length_c 19.9218(9)
_cell_measurement_reflns_used 4511
_cell_measurement_temperature 100.00(13)
_cell_measurement_theta_max 74.1470
_cell_measurement_theta_min 4.6680
_cell_volume 6214.0(6)
_computing_cell_refinement 'CrysAlisPro 1.171.38.43f (Rigaku OD, 2015)'
_computing_data_collection 'CrysAlisPro 1.171.38.43f (Rigaku OD, 2015)'
_computing_data_reduction 'CrysAlisPro 1.171.38.43f (Rigaku OD, 2015)'
_computing_molecular_graphics 'Olex2 (Dolomanov et al., 2009)'
_computing_publication_material 'Olex2 (Dolomanov et al., 2009)'
_computing_structure_refinement 'XL (Sheldrick, 2008)'
_computing_structure_solution 'ShelXT (Sheldrick, 2015)'
_diffrn_ambient_environment N~2~
_diffrn_ambient_temperature 100.00(13)
_diffrn_detector 'CCD plate'
_diffrn_detector_area_resol_mean 10.3503
_diffrn_detector_type Atlas
_diffrn_measured_fraction_theta_full 0.999
_diffrn_measured_fraction_theta_max 0.965
_diffrn_measurement_details
;
List of Runs (angles in degrees, time in seconds):

  # Type    Start    End  Width  t~exp~   \w     \q     \k     \f   Frames
#--------------------------------------------------------------------------
  1  \w     24.00  54.00   1.00    1.57    --   40.72-125.00-120.00   30
  2  \w     35.00  62.00   1.00    1.57    --   40.72-125.00  90.00   27
  3  \w     63.00 174.00   1.00    6.29    --  108.54  15.00  30.00  111
  4  \w    109.00 172.00   1.00    6.29    --  108.54  45.00  60.00   63
  5  \w    105.00 154.00   1.00    6.29    --  108.54 125.00 -30.00   49
  6  \w    106.00 156.00   1.00    6.29    --  108.54 125.00 -60.00   50
  7  \w    -93.00  -6.00   1.00    1.57    --  -40.72 125.00-120.00   87
;
_diffrn_measurement_device 'four-circle diffractometer'
_diffrn_measurement_device_type 'SuperNova, Dual, Cu at zero, Atlas'
_diffrn_measurement_method '\w scans'
_diffrn_orient_matrix_type 'CrysAlisPro convention (1999,Acta A55,543-557)'
_diffrn_orient_matrix_UB_11 0.0300545000
_diffrn_orient_matrix_UB_12 -0.0442087000
_diffrn_orient_matrix_UB_13 0.0467048000
_diffrn_orient_matrix_UB_21 -0.0784601000
_diffrn_orient_matrix_UB_22 -0.0811017000
_diffrn_orient_matrix_UB_23 -0.0139464000
_diffrn_orient_matrix_UB_31 0.0416058000
_diffrn_orient_matrix_UB_32 -0.0153854000
_diffrn_orient_matrix_UB_33 -0.0601288000
_diffrn_radiation_monochromator mirror
_diffrn_radiation_probe x-ray
_diffrn_radiation_type CuK\a
_diffrn_radiation_wavelength 1.54184
_diffrn_reflns_av_R_equivalents 0.0554
_diffrn_reflns_av_unetI/netI 0.0729
_diffrn_reflns_Laue_measured_fraction_full 0.999
_diffrn_reflns_Laue_measured_fraction_max 0.965
_diffrn_reflns_limit_h_max 16
_diffrn_reflns_limit_h_min -22
_diffrn_reflns_limit_k_max 23
_diffrn_reflns_limit_k_min -15
_diffrn_reflns_limit_l_max 9
_diffrn_reflns_limit_l_min -24
_diffrn_reflns_number 15005
_diffrn_reflns_point_group_measured_fraction_full 0.999
_diffrn_reflns_point_group_measured_fraction_max 0.965
_diffrn_reflns_theta_full 67.684
_diffrn_reflns_theta_max 74.413
_diffrn_reflns_theta_min 3.486
_diffrn_source 'micro-focus sealed X-ray tube'
_diffrn_source_type 'SuperNova (Cu) X-ray Source'
_exptl_absorpt_coefficient_mu 5.993
_exptl_absorpt_correction_T_max 1.00000
_exptl_absorpt_correction_T_min 0.27549
_exptl_absorpt_correction_type multi-scan
_exptl_absorpt_process_details
;
CrysAlisPro 1.171.38.43f (Rigaku Oxford Diffraction, 2015)
Empirical absorption correction using spherical harmonics,
 implemented in SCALE3 ABSPACK scaling algorithm.
;
_exptl_crystal_colour yellow
_exptl_crystal_density_diffrn 1.288
_exptl_crystal_description prism
_exptl_crystal_F_000 2510
_exptl_crystal_size_max 0.3
_exptl_crystal_size_mid 0.1
_exptl_crystal_size_min 0.1
_platon_squeeze_details
;
;
_refine_diff_density_max 1.203
_refine_diff_density_min -1.211
_refine_diff_density_rms 0.142
_refine_ls_extinction_method none
_refine_ls_goodness_of_fit_ref 1.041
_refine_ls_hydrogen_treatment constr
_refine_ls_matrix_type full
_refine_ls_number_parameters 425
_refine_ls_number_reflns 8193
_refine_ls_number_restraints 244
_refine_ls_restrained_S_all 1.043
_refine_ls_R_factor_all 0.1574
_refine_ls_R_factor_gt 0.1342
_refine_ls_shift/su_max 0.049
_refine_ls_shift/su_mean 0.001
_refine_ls_structure_factor_coef Fsqd
_refine_ls_weighting_details 'w=1/[\s^2^(Fo^2^)+(0.1250P)^2^+65.4400P] where P=(Fo^2^+2Fc^2^)/3'
_refine_ls_weighting_scheme calc
_refine_ls_wR_factor_gt 0.3239
_refine_ls_wR_factor_ref 0.3378
_reflns_Friedel_coverage 0.000
_reflns_number_gt 6087
_reflns_number_total 8193
_reflns_threshold_expression 'I > 2\s(I)'
_cod_data_source_file c7dt04204c2.cif
_cod_data_source_block PTC-76
_cod_depositor_comments 'Adding full bibliography for 7044948--7044951.cif.'
_cod_original_cell_volume 6214.0(8)
_cod_database_code 7044951
_shelxl_version_number 2014-3
_chemical_oxdiff_formula COTi
_shelx_space_group_comment
;
The symmetry employed for this shelxl refinement is uniquely defined
by the following loop, which should always be used as a source of
symmetry information in preference to the above space-group names.
They are only intended as comments.
;
_reflns_odcompleteness_completeness 99.92
_reflns_odcompleteness_iscentric 1
_reflns_odcompleteness_theta 67.13
_olex2_refinement_description
;
1. Fixed Uiso
 At 1.2 times of:
  All C(H) groups
 At 1.5 times of:
  All C(H,H,H) groups
2. Rigid bond restraints
 O00I, C00X
 with sigma for 1-2 distances of 0.01 and sigma for 1-3 distances of 0.01
 C2, C5
 with sigma for 1-2 distances of 0.01 and sigma for 1-3 distances of 0.01
 C012, C018
 with sigma for 1-2 distances of 0.01 and sigma for 1-3 distances of 0.01
 O00Q, C2
 with sigma for 1-2 distances of 0.001 and sigma for 1-3 distances of 0.002
3. Uiso/Uaniso restraints and constraints
C00J \\sim C00K \\sim C00L \\sim C00M \\sim C00N \\sim C00P \\sim C00R \\sim
C00S \\sim C00T \\sim C00U \\sim C00V \\sim C00W \\sim C00X \\sim C00Y \\sim
C00Z \\sim C010 \\sim C011 \\sim C012 \\sim C013 \\sim C015 \\sim C016 \\sim
C017 \\sim C018 \\sim C2 \\sim C5 \\sim C15 \\sim C3: within 3.8A with sigma of
0.01 and sigma for terminal atoms of 0.02
Uanis(O00Q) \\sim Ueq, Uanis(C2) \\sim Ueq: with sigma of 0.01 and sigma for
terminal atoms of 0.02
4.a Ternary CH refined with riding coordinates:
 C00S(H00S), C00T(H00T), C00V(H00V), C00X(H00X), C010(H010), C012(H012)
4.b Aromatic/amide H refined with riding coordinates:
 C00J(H00J), C00M(H00M), C00N(H00N), C00P(H00P)
4.c Idealised Me refined as rotating group:
 C00R(H00A,H00B,H00C), C00U(H00D,H00E,H00F), C00W(H00G,H00H,H00I), C00Y(H00K,
 H00L,H00O), C00Z(H00Q,H00R,H00U), C011(H01A,H01B,H01C), C013(H01D,H01E,H01F),
 C015(H01G,H01H,H01I), C016(H01J,H01K,H01L), C017(H01M,H01N,H01O), C018(H01P,
 H01Q,H01R), C5(H5A,H5B,H5C), C3(H3A,H3B,H3C)
;
_olex2_submission_special_instructions 'No special instructions were received'
_oxdiff_exptl_absorpt_empirical_details
;
Empirical correction (ABSPACK) includes:
- Absorption correction using spherical harmonics
- Frame scaling
;
_oxdiff_exptl_absorpt_empirical_full_max 2.131
_oxdiff_exptl_absorpt_empirical_full_min 0.663

loop_
_space_group_symop_operation_xyz
'x, y, z'
'-y, x-y, z'
'-x+y, -x, z'
'-x, -y, -z'
'y, -x+y, -z'
'x-y, x, -z'

loop_
_atom_site_label
_atom_site_type_symbol
_atom_site_fract_x
_atom_site_fract_y
_atom_site_fract_z
_atom_site_U_iso_or_equiv
_atom_site_adp_type
_atom_site_occupancy
_atom_site_site_symmetry_order
_atom_site_calc_flag
_atom_site_refinement_flags_posn
_atom_site_refinement_flags_adp
_atom_site_refinement_flags_occupancy
Cu01 Cu 0.3333 0.6667 0.46741(5) 0.0395(3) Uani 1 3 d S T P
Ti02 Ti 0.50356(5) 0.64470(5) 0.79961(4) 0.0401(2) Uani 1 1 d . . .
Ti03 Ti 0.67107(5) 0.67265(6) 0.75447(5) 0.0478(2) Uani 1 1 d . . .
Ti04 Ti 0.67188(6) 0.83688(6) 0.74087(5) 0.0551(3) Uani 1 1 d . . .
Cl05 Cl 0.3333 0.6667 0.34901(9) 0.0501(5) Uani 1 3 d S T P
P06 P 0.48170(8) 0.79491(8) 0.75871(6) 0.0449(3) Uani 1 1 d . . .
O007 O 0.4527(2) 0.8464(2) 0.79295(16) 0.0457(9) Uani 1 1 d . . .
O008 O 0.61110(18) 0.73194(19) 0.78016(15) 0.0421(8) Uani 1 1 d . . .
O009 O 0.45976(19) 0.71800(19) 0.79742(16) 0.0453(9) Uani 1 1 d . . .
O00A O 0.48718(18) 0.64242(19) 0.69194(16) 0.0434(9) Uani 1 1 d . . .
O00B O 0.5034(2) 0.6414(2) 0.88805(17) 0.0491(10) Uani 1 1 d . . .
O00C O 0.5602(2) 0.5831(2) 0.78257(17) 0.0468(9) Uani 1 1 d . . .
O00D O 0.5723(2) 0.8448(2) 0.74449(19) 0.0530(10) Uani 1 1 d . . .
O00E O 0.6072(2) 0.6573(2) 0.65899(16) 0.0574(10) Uani 1 1 d . . .
O00F O 0.7201(2) 0.6851(2) 0.83418(18) 0.0559(10) Uani 1 1 d . . .
O00G O 0.7400(2) 0.7868(2) 0.7223(2) 0.0588(11) Uani 1 1 d . . .
N00H N 0.4193(2) 0.6384(2) 0.49471(17) 0.0369(9) Uani 1 1 d . . .
O00I O 0.7128(2) 0.6184(2) 0.7138(2) 0.0753(12) Uani 1 1 d . U .
C00J C 0.4449(3) 0.6451(3) 0.5582(2) 0.0444(11) Uani 1 1 d . U .
H00J H 0.4182 0.6570 0.5917 0.053 Uiso 1 1 calc R . .
C00K C 0.5382(3) 0.6466(3) 0.6482(2) 0.0454(11) Uani 1 1 d . U .
C00L C 0.5097(3) 0.6349(3) 0.5757(2) 0.0454(11) Uani 1 1 d . U .
C00M C 0.5228(3) 0.6097(3) 0.4618(2) 0.0479(12) Uani 1 1 d . U .
H00M H 0.5475 0.5960 0.4279 0.058 Uiso 1 1 calc R . .
C00N C 0.5514(3) 0.6190(3) 0.5277(2) 0.0474(11) Uani 1 1 d . U .
H00N H 0.5968 0.6147 0.5384 0.057 Uiso 1 1 calc R . .
O00O O 0.6922(3) 0.8827(3) 0.6602(3) 0.1186(16) Uani 1 1 d . . .
C00P C 0.4583(3) 0.6207(3) 0.4468(2) 0.0461(12) Uani 1 1 d . U .
H00P H 0.4410 0.6158 0.4025 0.055 Uiso 1 1 calc R . .
O00Q O 0.7290(3) 0.9092(3) 0.8018(3) 0.1030(17) Uani 1 1 d . U .
C00R C 0.4932(3) 0.4568(3) 0.7229(3) 0.0633(15) Uani 1 1 d . U .
H00A H 0.4403 0.4516 0.7221 0.095 Uiso 1 1 calc GR . .
H00B H 0.4878 0.4038 0.7200 0.095 Uiso 1 1 calc GR . .
H00C H 0.5245 0.4892 0.6855 0.095 Uiso 1 1 calc GR . .
C00S C 0.5356(4) 0.4971(4) 0.7872(3) 0.0739(17) Uani 1 1 d . U .
H00S H 0.5867 0.4960 0.7863 0.089 Uiso 1 1 calc R . .
C00T C 0.4586(5) 0.6424(4) 0.9453(3) 0.082(2) Uani 1 1 d . U .
H00T H 0.4246 0.6661 0.9335 0.098 Uiso 1 1 calc R . .
C00U C 0.7174(5) 0.5591(5) 0.6139(4) 0.097(2) Uani 1 1 d . U .
H00D H 0.6613 0.5319 0.6007 0.145 Uiso 1 1 calc GR . .
H00E H 0.7443 0.5336 0.5926 0.145 Uiso 1 1 calc GR . .
H00F H 0.7432 0.6152 0.6007 0.145 Uiso 1 1 calc GR . .
C00V C 0.6714(4) 0.9267(4) 0.6155(4) 0.087(2) Uani 1 1 d . U .
H00V H 0.6528 0.9570 0.6431 0.104 Uiso 1 1 calc R . .
C00W C 0.7999(5) 0.7973(6) 0.6113(5) 0.115(3) Uani 1 1 d . U .
H00G H 0.7520 0.7452 0.6049 0.173 Uiso 1 1 calc GR . .
H00H H 0.8457 0.7973 0.5910 0.173 Uiso 1 1 calc GR . .
H00I H 0.7920 0.8387 0.5910 0.173 Uiso 1 1 calc GR . .
C00X C 0.7227(5) 0.5542(5) 0.6838(4) 0.092(2) Uani 1 1 d . U .
H00X H 0.6768 0.5020 0.6984 0.110 Uiso 1 1 calc R . .
C00Y C 0.4047(6) 0.5535(6) 0.9711(4) 0.110(3) Uani 1 1 d . U .
H00K H 0.3676 0.5208 0.9364 0.165 Uiso 1 1 calc GR . .
H00L H 0.3745 0.5535 1.0098 0.165 Uiso 1 1 calc GR . .
H00O H 0.4388 0.5314 0.9831 0.165 Uiso 1 1 calc GR . .
C00Z C 0.5983(6) 0.8678(5) 0.5722(4) 0.098(3) Uani 1 1 d . U .
H00Q H 0.6147 0.8392 0.5420 0.146 Uiso 1 1 calc GR . .
H00R H 0.5792 0.8980 0.5468 0.146 Uiso 1 1 calc GR . .
H00U H 0.5554 0.8295 0.6006 0.146 Uiso 1 1 calc GR . .
C010 C 0.8158(5) 0.8146(7) 0.6876(6) 0.123(3) Uani 1 1 d . U .
H010 H 0.8369 0.7798 0.7033 0.148 Uiso 1 1 calc R . .
C011 C 0.5011(6) 0.4644(5) 0.8494(5) 0.104(3) Uani 1 1 d . U .
H01A H 0.5288 0.5043 0.8838 0.156 Uiso 1 1 calc GR . .
H01B H 0.5060 0.4174 0.8582 0.156 Uiso 1 1 calc GR . .
H01C H 0.4446 0.4491 0.8491 0.156 Uiso 1 1 calc GR . .
C012 C 0.7072(8) 0.6963(6) 0.9020(4) 0.131(3) Uani 1 1 d . U .
H012 H 0.6503 0.6806 0.9101 0.157 Uiso 1 1 calc R . .
C013 C 0.5170(6) 0.6907(6) 0.9987(4) 0.108(3) Uani 1 1 d . U .
H01D H 0.5410 0.6607 1.0168 0.162 Uiso 1 1 calc GR . .
H01E H 0.4891 0.7018 1.0337 0.162 Uiso 1 1 calc GR . .
H01F H 0.5589 0.7411 0.9802 0.162 Uiso 1 1 calc GR . .
C015 C 0.7431(5) 0.9868(5) 0.5801(4) 0.113(3) Uani 1 1 d . U .
H01G H 0.7799 1.0267 0.6114 0.170 Uiso 1 1 calc GR . .
H01H H 0.7275 1.0128 0.5467 0.170 Uiso 1 1 calc GR . .
H01I H 0.7693 0.9606 0.5588 0.170 Uiso 1 1 calc GR . .
C016 C 0.7646(8) 0.7873(6) 0.9181(5) 0.153(4) Uani 1 1 d . U .
H01J H 0.8168 0.8051 0.8980 0.230 Uiso 1 1 calc GR . .
H01K H 0.7707 0.7946 0.9659 0.230 Uiso 1 1 calc GR . .
H01L H 0.7419 0.8187 0.9005 0.230 Uiso 1 1 calc GR . .
C017 C 0.8755(6) 0.8937(7) 0.7028(7) 0.146(4) Uani 1 1 d . U .
H01M H 0.8605 0.9311 0.6846 0.219 Uiso 1 1 calc GR . .
H01N H 0.9264 0.9044 0.6837 0.219 Uiso 1 1 calc GR . .
H01O H 0.8810 0.9002 0.7507 0.219 Uiso 1 1 calc GR . .
C018 C 0.7311(9) 0.6463(7) 0.9428(4) 0.169(4) Uani 1 1 d . U .
H01P H 0.7234 0.6002 0.9171 0.253 Uiso 1 1 calc GR . .
H01Q H 0.6980 0.6278 0.9825 0.253 Uiso 1 1 calc GR . .
H01R H 0.7873 0.6785 0.9554 0.253 Uiso 1 1 calc GR . .
C2 C 0.7743(8) 1.0021(7) 0.8143(8) 0.155(3) Uani 1 1 d . U .
C5 C 0.7098(9) 1.0108(8) 0.8502(9) 0.194(4) Uani 1 1 d . U .
H5A H 0.6639 0.9941 0.8210 0.291 Uiso 1 1 calc GR . .
H5B H 0.7310 1.0666 0.8628 0.291 Uiso 1 1 calc GR . .
H5C H 0.6933 0.9773 0.8896 0.291 Uiso 1 1 calc GR . .
C15 C 0.8355(10) 1.0108(9) 0.8697(10) 0.200(5) Uani 1 1 d . U .
C3 C 0.8009(6) 0.5619(7) 0.7145(6) 0.137(4) Uani 1 1 d . U .
H3A H 0.8067 0.5167 0.7003 0.205 Uiso 1 1 calc GR . .
H3B H 0.7975 0.5620 0.7626 0.205 Uiso 1 1 calc GR . .
H3C H 0.8471 0.6117 0.6998 0.205 Uiso 1 1 calc GR . .

loop_
_atom_site_aniso_label
_atom_site_aniso_U_11
_atom_site_aniso_U_22
_atom_site_aniso_U_33
_atom_site_aniso_U_23
_atom_site_aniso_U_13
_atom_site_aniso_U_12
Cu01 0.0506(4) 0.0506(4) 0.0173(4) 0.000 0.000 0.0253(2)
Ti02 0.0497(3) 0.0524(3) 0.0224(3) 0.0033(3) 0.0002(3) 0.0286(2)
Ti03 0.0512(4) 0.0651(4) 0.0347(4) -0.0010(3) -0.0070(3) 0.0348(3)
Ti04 0.0530(4) 0.0598(4) 0.0510(5) 0.0166(4) 0.0019(4) 0.0271(3)
Cl05 0.0663(8) 0.0663(8) 0.0176(7) 0.000 0.000 0.0332(4)
P06 0.0541(5) 0.0535(5) 0.0296(5) 0.0050(4) 0.0016(4) 0.0287(4)
O007 0.0554(16) 0.0494(15) 0.0286(14) -0.0021(13) -0.0033(13) 0.0233(11)
O008 0.0442(13) 0.0561(14) 0.0296(14) 0.0032(12) -0.0029(12) 0.0278(9)
O009 0.0523(14) 0.0522(14) 0.0342(15) 0.0071(13) 0.0069(13) 0.0282(10)
O00A 0.0470(13) 0.0597(15) 0.0273(14) 0.0027(12) 0.0045(12) 0.0295(10)
O00B 0.0666(17) 0.0533(15) 0.0299(15) 0.0046(13) 0.0020(14) 0.0320(11)
O00C 0.0506(14) 0.0559(15) 0.0357(16) -0.0043(13) -0.0053(13) 0.0279(10)
O00D 0.0472(15) 0.0581(17) 0.0505(19) 0.0124(15) 0.0043(15) 0.0238(11)
O00E 0.0558(14) 0.104(2) 0.0275(15) -0.0081(15) -0.0097(12) 0.0514(11)
O00F 0.0614(16) 0.0713(17) 0.0430(18) 0.0008(15) -0.0135(14) 0.0393(11)
O00G 0.0510(14) 0.0723(17) 0.062(2) 0.0165(16) -0.0003(15) 0.0372(11)
N00H 0.0491(16) 0.0407(15) 0.0224(15) 0.0013(13) -0.0005(13) 0.0236(11)
O00I 0.0870(17) 0.1101(19) 0.064(2) -0.0346(18) -0.0256(17) 0.0757(11)
C00J 0.0517(16) 0.0629(17) 0.0190(15) 0.0001(14) -0.0018(14) 0.0290(13)
C00K 0.0544(17) 0.0625(18) 0.0206(15) 0.0004(15) -0.0019(15) 0.0301(14)
C00L 0.0503(16) 0.0616(17) 0.0259(16) 0.0021(15) -0.0019(14) 0.0291(13)
C00M 0.0567(17) 0.0658(18) 0.0247(16) -0.0012(15) -0.0002(15) 0.0332(13)
C00N 0.0522(16) 0.0651(18) 0.0266(16) 0.0003(15) -0.0040(15) 0.0306(13)
O00O 0.123(2) 0.200(3) 0.092(3) 0.090(2) 0.053(2) 0.1243(16)
C00P 0.0511(17) 0.0622(18) 0.0251(16) -0.0011(16) -0.0006(15) 0.0284(14)
O00Q 0.090(3) 0.1019(7) 0.118(4) -0.0029(17) -0.030(3) 0.0485(18)
C00R 0.076(2) 0.076(2) 0.057(3) -0.007(2) -0.003(2) 0.0519(16)
C00S 0.108(3) 0.079(2) 0.057(3) -0.015(2) -0.020(2) 0.0632(18)
C00T 0.122(4) 0.101(3) 0.032(2) 0.006(2) 0.023(3) 0.063(3)
C00U 0.131(4) 0.119(3) 0.075(4) -0.032(3) -0.028(3) 0.088(2)
C00V 0.090(3) 0.116(3) 0.074(3) 0.052(3) 0.016(3) 0.066(2)
C00W 0.095(4) 0.146(5) 0.123(5) 0.035(5) 0.041(4) 0.074(3)
C00X 0.115(3) 0.104(3) 0.079(3) -0.028(3) -0.025(3) 0.072(2)
C00Y 0.139(5) 0.109(5) 0.058(3) 0.020(4) 0.030(4) 0.043(4)
C00Z 0.124(4) 0.096(4) 0.066(4) 0.021(3) 0.013(4) 0.050(3)
C010 0.081(4) 0.144(5) 0.133(6) 0.052(5) 0.036(4) 0.048(4)
C011 0.134(5) 0.093(4) 0.088(5) 0.005(4) -0.011(4) 0.060(3)
C012 0.217(6) 0.127(4) 0.043(3) -0.025(3) -0.035(4) 0.081(4)
C013 0.140(5) 0.121(5) 0.051(3) -0.015(3) 0.012(4) 0.056(4)
C015 0.109(4) 0.139(4) 0.096(4) 0.065(3) 0.021(4) 0.065(3)
C016 0.268(7) 0.117(5) 0.070(4) -0.030(4) -0.057(5) 0.092(5)
C017 0.099(5) 0.151(6) 0.175(7) 0.030(6) 0.047(5) 0.054(4)
C018 0.276(6) 0.130(5) 0.059(4) -0.003(4) -0.053(4) 0.070(4)
C2 0.169(4) 0.1178(7) 0.175(5) -0.0499(19) -0.034(4) 0.068(3)
C5 0.171(5) 0.157(6) 0.227(7) -0.074(6) -0.030(5) 0.062(4)
C15 0.178(7) 0.160(7) 0.225(8) -0.065(7) -0.057(7) 0.058(6)
C3 0.132(5) 0.158(6) 0.124(6) -0.045(5) -0.042(5) 0.076(4)

loop_
_atom_type_symbol
_atom_type_description
_atom_type_scat_dispersion_real
_atom_type_scat_dispersion_imag
_atom_type_scat_source
C C 0.0181 0.0091 'International Tables Vol C Tables 4.2.6.8 and 6.1.1.4'
H H 0.0000 0.0000 'International Tables Vol C Tables 4.2.6.8 and 6.1.1.4'
Cl Cl 0.3639 0.7018 'International Tables Vol C Tables 4.2.6.8 and 6.1.1.4'
Cu Cu -1.9646 0.5888 'International Tables Vol C Tables 4.2.6.8 and 6.1.1.4'
N N 0.0311 0.0180 'International Tables Vol C Tables 4.2.6.8 and 6.1.1.4'
O O 0.0492 0.0322 'International Tables Vol C Tables 4.2.6.8 and 6.1.1.4'
P P 0.2955 0.4335 'International Tables Vol C Tables 4.2.6.8 and 6.1.1.4'
Ti Ti 0.2191 1.8069 'International Tables Vol C Tables 4.2.6.8 and 6.1.1.4'

loop_
_geom_angle_atom_site_label_1
_geom_angle_atom_site_label_2
_geom_angle_atom_site_label_3
_geom_angle
_geom_angle_site_symmetry_1
_geom_angle_site_symmetry_3
N00H Cu01 Cl05 105.54(10) 2_665 .
N00H Cu01 Cl05 105.54(10) 3_565 .
N00H Cu01 Cl05 105.54(10) . .
N00H Cu01 N00H 113.10(9) 2_665 3_565
N00H Cu01 N00H 113.10(9) 3_565 .
N00H Cu01 N00H 113.10(9) 2_665 .
O007 Ti02 Ti03 130.87(10) 3_565 .
O007 Ti02 O00A 80.87(12) 3_565 .
O008 Ti02 Ti03 39.83(12) . .
O008 Ti02 O007 163.93(14) . 3_565
O008 Ti02 O009 91.66(15) . .
O008 Ti02 O00A 84.11(12) . .
O008 Ti02 O00C 79.46(15) . .
O009 Ti02 Ti03 130.00(9) . .
O009 Ti02 O007 92.22(13) . 3_565
O009 Ti02 O00A 83.32(15) . .
O009 Ti02 O00C 166.88(14) . .
O00A Ti02 Ti03 80.79(10) . .
O00B Ti02 Ti03 106.29(14) . .
O00B Ti02 O007 92.97(14) . 3_565
O00B Ti02 O008 102.38(14) . .
O00B Ti02 O009 93.10(17) . .
O00B Ti02 O00A 172.72(16) . .
O00B Ti02 O00C 98.19(18) . .
O00C Ti02 Ti03 39.81(9) . .
O00C Ti02 O007 93.82(13) . 3_565
O00C Ti02 O00A 86.16(15) . .
Ti02 Ti03 Ti04 71.76(3) . .
O008 Ti03 Ti02 37.32(8) . .
O008 Ti03 Ti04 35.99(8) . .
O008 Ti03 O00E 82.32(15) . .
O00C Ti03 Ti02 38.86(12) . .
O00C Ti03 Ti04 110.39(13) . .
O00C Ti03 O008 76.02(15) . .
O00C Ti03 O00E 81.61(13) . .
O00E Ti03 Ti02 77.08(10) . .
O00E Ti03 Ti04 77.53(12) . .
O00F Ti03 Ti02 100.74(14) . .
O00F Ti03 Ti04 101.63(14) . .
O00F Ti03 O008 95.81(18) . .
O00F Ti03 O00C 96.85(15) . .
O00F Ti03 O00E 177.81(18) . .
O00F Ti03 O00G 97.21(16) . .
O00G Ti03 Ti02 109.87(13) . .
O00G Ti03 Ti04 38.22(13) . .
O00G Ti03 O008 73.92(15) . .
O00G Ti03 O00C 147.87(18) . .
O00G Ti03 O00E 83.38(15) . .
O00I Ti03 Ti02 138.84(12) . .
O00I Ti03 Ti04 139.26(15) . .
O00I Ti03 O008 166.83(18) . .
O00I Ti03 O00C 102.60(17) . .
O00I Ti03 O00E 84.52(19) . .
O00I Ti03 O00F 97.4(2) . .
O00I Ti03 O00G 104.05(19) . .
O008 Ti04 Ti03 38.77(12) . .
O008 Ti04 O00D 87.84(16) . .
O008 Ti04 O00G 76.94(16) . .
O00D Ti04 Ti03 123.17(11) . .
O00D Ti04 O00G 157.28(15) . .
O00G Ti04 Ti03 38.46(10) . .
O00O Ti04 Ti03 117.3(2) . .
O00O Ti04 O008 139.1(2) . .
O00O Ti04 O00D 88.7(2) . .
O00O Ti04 O00G 91.9(2) . .
O00Q Ti04 Ti03 114.6(2) . .
O00Q Ti04 O008 110.5(2) . .
O00Q Ti04 O00D 99.0(3) . .
O00Q Ti04 O00G 102.1(3) . .
O00Q Ti04 O00O 110.3(3) . .
O007 P06 O009 112.4(2) . .
O007 P06 O00D 110.4(2) . .
O009 P06 O00D 112.1(2) . .
P06 O007 Ti02 140.8(2) . 2_665
Ti02 O008 Ti03 102.85(16) . .
Ti04 O008 Ti02 144.5(2) . .
Ti04 O008 Ti03 105.24(15) . .
P06 O009 Ti02 133.7(2) . .
C00K O00A Ti02 125.4(3) . .
C00T O00B Ti02 141.9(4) . .
Ti02 O00C Ti03 101.33(16) . .
C00S O00C Ti02 133.5(4) . .
C00S O00C Ti03 125.2(4) . .
P06 O00D Ti04 142.1(3) . .
C00K O00E Ti03 129.8(3) . .
C012 O00F Ti03 138.7(6) . .
Ti04 O00G Ti03 103.31(17) . .
C010 O00G Ti03 123.0(6) . .
C010 O00G Ti04 133.3(6) . .
C00J N00H Cu01 122.0(4) . .
C00J N00H C00P 118.3(5) . .
C00P N00H Cu01 119.3(3) . .
C00X O00I Ti03 163.0(4) . .
N00H C00J H00J 119.0 . .
N00H C00J C00L 122.1(5) . .
C00L C00J H00J 119.0 . .
O00A C00K C00L 115.9(5) . .
O00E C00K O00A 126.8(4) . .
O00E C00K C00L 117.2(4) . .
C00J C00L C00K 119.7(5) . .
C00N C00L C00J 120.5(4) . .
C00N C00L C00K 119.7(5) . .
C00N C00M H00M 119.9 . .
C00P C00M H00M 119.9 . .
C00P C00M C00N 120.3(5) . .
C00L C00N C00M 117.0(5) . .
C00L C00N H00N 121.5 . .
C00M C00N H00N 121.5 . .
C00V O00O Ti04 143.9(5) . .
N00H C00P C00M 121.7(4) . .
N00H C00P H00P 119.1 . .
C00M C00P H00P 119.1 . .
C2 O00Q Ti04 141.4(7) . .
H00A C00R H00B 109.5 . .
H00A C00R H00C 109.5 . .
H00B C00R H00C 109.5 . .
C00S C00R H00A 109.5 . .
C00S C00R H00B 109.5 . .
C00S C00R H00C 109.5 . .
O00C C00S C00R 107.8(5) . .
O00C C00S H00S 104.9 . .
C00R C00S H00S 104.9 . .
C011 C00S O00C 111.7(6) . .
C011 C00S C00R 121.2(6) . .
C011 C00S H00S 104.9 . .
O00B C00T H00T 110.4 . .
O00B C00T C00Y 108.8(7) . .
O00B C00T C013 108.3(7) . .
C00Y C00T H00T 110.4 . .
C013 C00T H00T 110.4 . .
C013 C00T C00Y 108.4(6) . .
H00D C00U H00E 109.5 . .
H00D C00U H00F 109.5 . .
H00E C00U H00F 109.5 . .
C00X C00U H00D 109.5 . .
C00X C00U H00E 109.5 . .
C00X C00U H00F 109.5 . .
O00O C00V H00V 106.4 . .
O00O C00V C00Z 110.1(6) . .
O00O C00V C015 110.1(7) . .
C00Z C00V H00V 106.4 . .
C015 C00V H00V 106.4 . .
C015 C00V C00Z 116.7(6) . .
H00G C00W H00H 109.5 . .
H00G C00W H00I 109.5 . .
H00H C00W H00I 109.5 . .
C010 C00W H00G 109.5 . .
C010 C00W H00H 109.5 . .
C010 C00W H00I 109.5 . .
O00I C00X H00X 107.7 . .
O00I C00X C3 106.2(7) . .
C00U C00X O00I 108.0(7) . .
C00U C00X H00X 107.7 . .
C00U C00X C3 119.0(8) . .
C3 C00X H00X 107.7 . .
C00T C00Y H00K 109.5 . .
C00T C00Y H00L 109.5 . .
C00T C00Y H00O 109.5 . .
H00K C00Y H00L 109.5 . .
H00K C00Y H00O 109.5 . .
H00L C00Y H00O 109.5 . .
C00V C00Z H00Q 109.5 . .
C00V C00Z H00R 109.5 . .
C00V C00Z H00U 109.5 . .
H00Q C00Z H00R 109.5 . .
H00Q C00Z H00U 109.5 . .
H00R C00Z H00U 109.5 . .
O00G C010 C00W 109.9(7) . .
O00G C010 H010 105.7 . .
C00W C010 H010 105.7 . .
C017 C010 O00G 114.7(11) . .
C017 C010 C00W 114.2(9) . .
C017 C010 H010 105.7 . .
C00S C011 H01A 109.5 . .
C00S C011 H01B 109.5 . .
C00S C011 H01C 109.5 . .
H01A C011 H01B 109.5 . .
H01A C011 H01C 109.5 . .
H01B C011 H01C 109.5 . .
O00F C012 H012 111.1 . .
O00F C012 C016 106.8(7) . .
O00F C012 C018 107.4(10) . .
C016 C012 H012 111.1 . .
C018 C012 H012 111.1 . .
C018 C012 C016 109.3(9) . .
C00T C013 H01D 109.5 . .
C00T C013 H01E 109.5 . .
C00T C013 H01F 109.5 . .
H01D C013 H01E 109.5 . .
H01D C013 H01F 109.5 . .
H01E C013 H01F 109.5 . .
C00V C015 H01G 109.5 . .
C00V C015 H01H 109.5 . .
C00V C015 H01I 109.5 . .
H01G C015 H01H 109.5 . .
H01G C015 H01I 109.5 . .
H01H C015 H01I 109.5 . .
C012 C016 H01J 109.5 . .
C012 C016 H01K 109.5 . .
C012 C016 H01L 109.5 . .
H01J C016 H01K 109.5 . .
H01J C016 H01L 109.5 . .
H01K C016 H01L 109.5 . .
C010 C017 H01M 109.5 . .
C010 C017 H01N 109.5 . .
C010 C017 H01O 109.5 . .
H01M C017 H01N 109.5 . .
H01M C017 H01O 109.5 . .
H01N C017 H01O 109.5 . .
C012 C018 H01P 109.5 . .
C012 C018 H01Q 109.5 . .
C012 C018 H01R 109.5 . .
H01P C018 H01Q 109.5 . .
H01P C018 H01R 109.5 . .
H01Q C018 H01R 109.5 . .
C5 C2 O00Q 100.6(9) . .
C5 C2 C15 105.0(14) . .
C15 C2 O00Q 101.3(11) . .
C2 C5 H5A 109.5 . .
C2 C5 H5B 109.5 . .
C2 C5 H5C 109.5 . .
H5A C5 H5B 109.5 . .
H5A C5 H5C 109.5 . .
H5B C5 H5C 109.5 . .
C00X C3 H3A 109.5 . .
C00X C3 H3B 109.5 . .
C00X C3 H3C 109.5 . .
H3A C3 H3B 109.5 . .
H3A C3 H3C 109.5 . .
H3B C3 H3C 109.5 . .

loop_
_geom_bond_atom_site_label_1
_geom_bond_atom_site_label_2
_geom_bond_distance
_geom_bond_site_symmetry_2
Cu01 Cl05 2.359(2) .
Cu01 N00H 2.030(4) .
Cu01 N00H 2.030(4) 2_665
Cu01 N00H 2.030(4) 3_565
Ti02 Ti03 3.0837(14) .
Ti02 O007 1.981(4) 3_565
Ti02 O008 1.918(3) .
Ti02 O009 1.945(4) .
Ti02 O00A 2.165(3) .
Ti02 O00B 1.763(3) .
Ti02 O00C 1.973(4) .
Ti03 Ti04 3.1210(16) .
Ti03 O008 2.026(4) .
Ti03 O00C 2.014(3) .
Ti03 O00E 2.195(3) .
Ti03 O00F 1.795(4) .
Ti03 O00G 1.995(4) .
Ti03 O00I 1.778(5) .
Ti04 O008 1.901(3) .
Ti04 O00D 1.971(4) .
Ti04 O00G 1.984(5) .
Ti04 O00O 1.775(5) .
Ti04 O00Q 1.745(6) .
P06 O007 1.504(4) .
P06 O009 1.513(4) .
P06 O00D 1.518(4) .
O007 Ti02 1.981(4) 2_665
O00A C00K 1.274(6) .
O00B C00T 1.429(8) .
O00C C00S 1.459(8) .
O00E C00K 1.240(7) .
O00F C012 1.408(9) .
O00G C010 1.438(10) .
N00H C00J 1.339(6) .
N00H C00P 1.349(7) .
O00I C00X 1.451(10) .
C00J H00J 0.9300 .
C00J C00L 1.381(8) .
C00K C00L 1.519(6) .
C00L C00N 1.369(8) .
C00M H00M 0.9300 .
C00M C00N 1.397(7) .
C00M C00P 1.374(8) .
C00N H00N 0.9300 .
O00O C00V 1.406(9) .
C00P H00P 0.9300 .
O00Q C2 1.546(13) .
C00R H00A 0.9600 .
C00R H00B 0.9600 .
C00R H00C 0.9600 .
C00R C00S 1.504(9) .
C00S H00S 0.9800 .
C00S C011 1.394(11) .
C00T H00T 0.9800 .
C00T C00Y 1.560(11) .
C00T C013 1.478(10) .
C00U H00D 0.9600 .
C00U H00E 0.9600 .
C00U H00F 0.9600 .
C00U C00X 1.402(11) .
C00V H00V 0.9800 .
C00V C00Z 1.538(10) .
C00V C015 1.448(10) .
C00W H00G 0.9600 .
C00W H00H 0.9600 .
C00W H00I 0.9600 .
C00W C010 1.552(15) .
C00X H00X 0.9800 .
C00X C3 1.544(15) .
C00Y H00K 0.9600 .
C00Y H00L 0.9600 .
C00Y H00O 0.9600 .
C00Z H00Q 0.9600 .
C00Z H00R 0.9600 .
C00Z H00U 0.9600 .
C010 H010 0.9800 .
C010 C017 1.389(14) .
C011 H01A 0.9600 .
C011 H01B 0.9600 .
C011 H01C 0.9600 .
C012 H012 0.9800 .
C012 C016 1.546(13) .
C012 C018 1.483(18) .
C013 H01D 0.9600 .
C013 H01E 0.9600 .
C013 H01F 0.9600 .
C015 H01G 0.9600 .
C015 H01H 0.9600 .
C015 H01I 0.9600 .
C016 H01J 0.9600 .
C016 H01K 0.9600 .
C016 H01L 0.9600 .
C017 H01M 0.9600 .
C017 H01N 0.9600 .
C017 H01O 0.9600 .
C018 H01P 0.9600 .
C018 H01Q 0.9600 .
C018 H01R 0.9600 .
C2 C5 1.50(2) .
C2 C15 1.55(2) .
C5 H5A 0.9600 .
C5 H5B 0.9600 .
C5 H5C 0.9600 .
C3 H3A 0.9600 .
C3 H3B 0.9600 .
C3 H3C 0.9600 .

loop_
_platon_squeeze_void_nr
_platon_squeeze_void_average_x
_platon_squeeze_void_average_y
_platon_squeeze_void_average_z
_platon_squeeze_void_volume
_platon_squeeze_void_count_electrons
_platon_squeeze_void_content
1 0.000 0.000 0.000 182 29 ' '
2 0.000 0.000 0.500 116 15 ' '
3 0.333 0.667 0.148 122 38 ' '
4 0.333 0.667 0.682 7 1 ' '
5 0.667 0.333 0.852 122 38 ' '
6 0.667 0.333 0.318 7 1 ' '
